data_4084183
loop_
_publ_author_name
'Searles, Keith'
'Pinter, Balazs'
'Chen, Chun-Hsing'
'Mindiola, Daniel J.'

_publ_section_title
;
 A Tantalum Methylidene Complex Supported by a Robust and Sterically
 Encumbering Aryloxide Ligand
;
_journal_issue 16
_journal_name_full Organometallics
_journal_page_first 4192
_journal_paper_doi 10.1021/om500197k
_journal_volume 33
_journal_year 2014
_chemical_formula_moiety 'C73 H69 Cl2 O2 Ta1'
_chemical_formula_sum 'C73 H69 Cl2 O2 Ta'
_chemical_formula_weight 1230.20
_space_group_IT_number 2
_symmetry_cell_setting triclinic
_symmetry_space_group_name_Hall '-P 1'
_symmetry_space_group_name_H-M 'P -1'
_atom_sites_solution_hydrogens difmap
_atom_sites_solution_primary other
_audit_creation_date 13-01-29
_audit_creation_method CRYSTALS_ver_14.40
_cell_angle_alpha 86.195(2)
_cell_angle_beta 72.982(2)
_cell_angle_gamma 81.442(2)
_cell_formula_units_Z 2
_cell_length_a 13.6750(6)
_cell_length_b 14.8898(7)
_cell_length_c 15.4591(7)
_cell_measurement_reflns_used 9759
_cell_measurement_temperature 150
_cell_measurement_theta_max 30
_cell_measurement_theta_min 3
_cell_volume 2975.5(2)
_computing_cell_refinement 'Apex2 (Bruker AXS, 2006)'
_computing_data_collection 'Apex2 (Bruker AXS, 2006)'
_computing_data_reduction 'Apex2 (Bruker AXS, 2006)'
_computing_molecular_graphics 'CAMERON (Watkin et al., 1996)'
_computing_publication_material 'CRYSTALS (Betteridge et al., 2003)'
_computing_structure_refinement 'CRYSTALS (Betteridge et al., 2003)'
_computing_structure_solution 'Superflip (Palatinus & Chapuis, 2007)'
_diffrn_ambient_temperature 150
_diffrn_measured_fraction_theta_full 0.992
_diffrn_measured_fraction_theta_max 0.985
_diffrn_measurement_device Area
_diffrn_measurement_device_type 'Bruker Kappa Apex2'
_diffrn_measurement_method '\f & \w scans'
_diffrn_radiation_monochromator graphite
_diffrn_radiation_type 'Mo K\a'
_diffrn_radiation_wavelength 0.71073
_diffrn_reflns_av_R_equivalents 0.024
_diffrn_reflns_limit_h_max 19
_diffrn_reflns_limit_h_min -19
_diffrn_reflns_limit_k_max 20
_diffrn_reflns_limit_k_min -21
_diffrn_reflns_limit_l_max 20
_diffrn_reflns_limit_l_min -21
_diffrn_reflns_number 48112
_diffrn_reflns_theta_full 25.303
_diffrn_reflns_theta_max 30.123
_diffrn_reflns_theta_min 1.383
_diffrn_standards_number 0
_exptl_absorpt_coefficient_mu 1.983
_exptl_absorpt_correction_T_max 0.74
_exptl_absorpt_correction_T_min 0.55
_exptl_absorpt_correction_type numerical
_exptl_absorpt_process_details
; 
 Analytical Absorption (De Meulenaer & Tompa, 1965) 
;
_exptl_crystal_colour colorless
_exptl_crystal_density_diffrn 1.373
_exptl_crystal_density_method 'not measured'
_exptl_crystal_description 'block fragment'
_exptl_crystal_F_000 1260
_exptl_crystal_size_max 0.389
_exptl_crystal_size_mid 0.297
_exptl_crystal_size_min 0.150
_refine_diff_density_max 0.71
_refine_diff_density_min -0.62
_refine_ls_extinction_method None
_refine_ls_goodness_of_fit_ref 0.9949
_refine_ls_hydrogen_treatment constr
_refine_ls_matrix_type full
_refine_ls_number_parameters 703
_refine_ls_number_reflns 17249
_refine_ls_number_restraints 0
_refine_ls_R_factor_all 0.0258
_refine_ls_R_factor_gt 0.0214
_refine_ls_shift/su_max 0.0051539
_refine_ls_shift/su_mean 0.0000597
_refine_ls_structure_factor_coef Fsqd
_refine_ls_weighting_details
;
 Method= Modified Sheldrick 
 w=1/[\s^2^(F^2^) + ( 0.01P)^2^ + 2.18P] 
 ,where P=(max(Fo^2^,0) + 2Fc^2^)/3 
;
_refine_ls_weighting_scheme calc
_refine_ls_wR_factor_all 0.0483
_refine_ls_wR_factor_gt 0.0471
_refine_ls_wR_factor_ref 0.0483
_reflns_limit_h_max 19
_reflns_limit_h_min -18
_reflns_limit_k_max 21
_reflns_limit_k_min -20
_reflns_limit_l_max 21
_reflns_limit_l_min 0
_reflns_number_gt 15566
_reflns_number_total 17295
_reflns_threshold_expression I>2.0\s(I)
_oxford_diffrn_Wilson_B_factor 1.28
_oxford_diffrn_Wilson_scale 89.63
_oxford_refine_ls_r_factor_ref 0.0258
_oxford_refine_ls_scale 0.109325(9)
_oxford_reflns_number_all 17249
_oxford_reflns_threshold_expression_ref I>0.0\s(I)
_oxford_structure_analysis_title 'mo_13010_0m in P-1'
_cod_data_source_file om500197k_si_002.cif
_cod_data_source_block 13010
_cod_depositor_comments
;
The following automatic conversions were performed:

'_atom_sites_solution_primary' value 'Other' changed to 'other'
according to
/usr/data/users/saulius/crontab/automatic-downloads/rss-feeds/ACS/lib/dictionaries/cif_core.dic
dictionary named 'cif_core.dic' version 2.4.2 from 2011-04-26.

Automatic conversion script
Id: cif_fix_values 2281 2013-09-26 08:29:07Z andrius 

 Adding full bibliography for 4084182--4084184.cif.
;
_cod_original_sg_symbol_H-M 'P -1 '
_cod_original_formula_sum 'C73 H69 Cl2 O2 Ta1'
_cod_database_code 4084183

loop_
_symmetry_equiv_pos_as_xyz
x,y,z
-x,-y,-z

loop_
_atom_site_label
_atom_site_type_symbol
_atom_site_fract_x
_atom_site_fract_y
_atom_site_fract_z
_atom_site_U_iso_or_equiv
_atom_site_occupancy
_atom_site_adp_type
_atom_site_refinement_flags_posn
Ta1 Ta 0.885665(5) 0.733290(4) 0.107874(4) 0.0157 1.0000 Uani .
Cl1 Cl 0.72192(4) 0.75666(4) 0.08561(3) 0.0409 1.0000 Uani .
Cl2 Cl 0.93763(4) 0.80937(3) -0.03442(3) 0.0305 1.0000 Uani .
O1 O 0.83103(8) 0.70016(8) 0.23017(7) 0.0190 1.0000 Uani .
O2 O 1.00530(8) 0.76409(7) 0.12705(7) 0.0183 1.0000 Uani .
C1 C 0.81367(12) 0.70156(10) 0.32231(10) 0.0173 1.0000 Uani .
C2 C 0.89509(11) 0.67418(10) 0.35993(10) 0.0176 1.0000 Uani .
C3 C 0.87717(12) 0.68800(11) 0.45219(11) 0.0188 1.0000 Uani .
C4 C 0.78116(12) 0.72430(11) 0.50731(10) 0.0189 1.0000 Uani .
C5 C 0.69950(12) 0.73982(11) 0.46887(11) 0.0195 1.0000 Uani .
C6 C 0.71284(12) 0.72797(10) 0.37729(11) 0.0178 1.0000 Uani .
C7 C 0.99789(12) 0.62489(11) 0.30283(11) 0.0189 1.0000 Uani .
C8 C 1.08214(12) 0.61983(11) 0.34998(11) 0.0194 1.0000 Uani .
C9 C 1.14105(13) 0.69073(12) 0.33842(12) 0.0251 1.0000 Uani .
C10 C 1.21616(15) 0.68873(14) 0.38328(14) 0.0337 1.0000 Uani .
C11 C 1.23299(16) 0.61566(14) 0.43953(15) 0.0371 1.0000 Uani .
C12 C 1.17458(15) 0.54507(13) 0.45199(14) 0.0329 1.0000 Uani .
C13 C 1.09987(13) 0.54708(12) 0.40687(12) 0.0249 1.0000 Uani .
C14 C 0.98670(13) 0.53120(11) 0.27350(11) 0.0211 1.0000 Uani .
C15 C 1.07325(14) 0.48183(12) 0.21555(12) 0.0264 1.0000 Uani .
C16 C 1.06729(15) 0.39806(13) 0.18481(13) 0.0314 1.0000 Uani .
C17 C 0.97555(17) 0.36206(13) 0.21094(14) 0.0352 1.0000 Uani .
C18 C 0.88924(16) 0.41005(13) 0.26821(15) 0.0364 1.0000 Uani .
C19 C 0.89512(14) 0.49401(12) 0.29957(13) 0.0287 1.0000 Uani .
C20 C 0.62100(12) 0.73178(11) 0.33944(11) 0.0204 1.0000 Uani .
C21 C 0.60544(12) 0.63485(12) 0.32528(12) 0.0254 1.0000 Uani .
C22 C 0.61529(15) 0.56521(14) 0.38764(16) 0.0361 1.0000 Uani .
C23 C 0.60027(18) 0.47740(15) 0.3739(2) 0.0509 1.0000 Uani .
C24 C 0.57710(18) 0.45772(18) 0.2977(2) 0.0562 1.0000 Uani .
C25 C 0.56675(18) 0.52536(19) 0.23539(18) 0.0531 1.0000 Uani .
C26 C 0.57968(15) 0.61418(16) 0.24928(14) 0.0386 1.0000 Uani .
C27 C 0.52428(12) 0.78636(12) 0.39969(11) 0.0221 1.0000 Uani .
C28 C 0.51759(14) 0.88055(13) 0.40121(14) 0.0315 1.0000 Uani .
C29 C 0.43354(15) 0.93148(14) 0.45919(16) 0.0373 1.0000 Uani .
C30 C 0.35521(15) 0.88944(15) 0.51696(15) 0.0373 1.0000 Uani .
C31 C 0.36026(15) 0.79694(15) 0.51495(15) 0.0396 1.0000 Uani .
C32 C 0.44394(14) 0.74581(13) 0.45633(13) 0.0311 1.0000 Uani .
C33 C 0.76255(13) 0.74375(12) 0.60732(11) 0.0238 1.0000 Uani .
C34 C 0.69681(15) 0.83671(13) 0.62971(13) 0.0317 1.0000 Uani .
C35 C 0.70562(17) 0.67040(14) 0.66641(13) 0.0367 1.0000 Uani .
C36 C 0.86409(15) 0.74610(17) 0.62978(14) 0.0415 1.0000 Uani .
C37 C 1.08304(11) 0.81042(10) 0.13104(10) 0.0171 1.0000 Uani .
C38 C 1.05911(12) 0.88280(10) 0.19125(10) 0.0174 1.0000 Uani .
C39 C 1.13980(12) 0.92528(11) 0.19838(11) 0.0202 1.0000 Uani .
C40 C 1.24238(12) 0.89944(11) 0.14817(11) 0.0207 1.0000 Uani .
C41 C 1.26150(12) 0.82913(11) 0.08874(11) 0.0210 1.0000 Uani .
C42 C 1.18381(12) 0.78311(11) 0.07833(10) 0.0184 1.0000 Uani .
C43 C 0.94755(11) 0.90796(10) 0.24797(10) 0.0174 1.0000 Uani .
C44 C 0.93358(12) 0.97802(11) 0.31964(11) 0.0199 1.0000 Uani .
C45 C 0.90934(13) 0.95178(13) 0.41041(12) 0.0262 1.0000 Uani .
C46 C 0.89424(15) 1.01540(15) 0.47701(13) 0.0351 1.0000 Uani .
C47 C 0.90354(14) 1.10529(14) 0.45311(15) 0.0364 1.0000 Uani .
C48 C 0.92681(14) 1.13237(13) 0.36313(15) 0.0327 1.0000 Uani .
C49 C 0.94175(13) 1.06927(12) 0.29630(13) 0.0260 1.0000 Uani .
C50 C 0.87368(12) 0.93969(10) 0.19150(11) 0.0190 1.0000 Uani .
C51 C 0.77077(14) 0.92675(14) 0.22618(14) 0.0330 1.0000 Uani .
C52 C 0.69930(16) 0.96163(15) 0.18025(16) 0.0417 1.0000 Uani .
C53 C 0.72922(15) 1.00895(13) 0.09977(14) 0.0315 1.0000 Uani .
C54 C 0.83128(15) 1.02128(13) 0.06421(12) 0.0313 1.0000 Uani .
C55 C 0.90294(14) 0.98733(13) 0.11002(12) 0.0280 1.0000 Uani .
C56 C 1.21009(12) 0.70551(11) 0.01201(11) 0.0200 1.0000 Uani .
C57 C 1.27631(12) 0.73446(11) -0.08109(11) 0.0211 1.0000 Uani .
C58 C 1.22935(13) 0.77044(12) -0.14654(12) 0.0262 1.0000 Uani .
C59 C 1.28709(15) 0.80074(14) -0.23022(13) 0.0324 1.0000 Uani .
C60 C 1.39280(15) 0.79655(14) -0.24900(13) 0.0342 1.0000 Uani .
C61 C 1.44059(14) 0.76033(14) -0.18449(13) 0.0326 1.0000 Uani .
C62 C 1.38332(13) 0.72807(12) -0.10181(12) 0.0265 1.0000 Uani .
C63 C 1.26033(13) 0.61705(12) 0.04611(12) 0.0257 1.0000 Uani .
C64 C 1.27236(17) 0.53892(13) -0.00318(14) 0.0386 1.0000 Uani .
C65 C 1.3198(2) 0.45740(15) 0.02233(18) 0.0542 1.0000 Uani .
C66 C 1.35506(19) 0.45141(16) 0.09759(18) 0.0538 1.0000 Uani .
C67 C 1.34223(16) 0.52751(16) 0.14801(17) 0.0454 1.0000 Uani .
C68 C 1.29552(14) 0.61041(13) 0.12199(13) 0.0314 1.0000 Uani .
C69 C 1.32795(13) 0.94876(13) 0.16060(12) 0.0270 1.0000 Uani .
C70 C 1.33041(16) 0.93682(16) 0.25954(14) 0.0376 1.0000 Uani .
C71 C 1.30634(16) 1.05010(14) 0.13739(15) 0.0370 1.0000 Uani .
C72 C 1.43469(14) 0.91129(16) 0.09995(16) 0.0405 1.0000 Uani .
C73 C 0.93844(16) 0.60052(12) 0.06022(13) 0.0310 1.0000 Uani .
H31 H 0.9325 0.6721 0.4782 0.0233 1.0000 Uiso R
H51 H 0.6322 0.7595 0.5067 0.0231 1.0000 Uiso R
H71 H 1.0189 0.6605 0.2490 0.0222 1.0000 Uiso R
H91 H 1.1299 0.7406 0.2992 0.0314 1.0000 Uiso R
H101 H 1.2551 0.7380 0.3757 0.0405 1.0000 Uiso R
H111 H 1.2849 0.6138 0.4694 0.0467 1.0000 Uiso R
H121 H 1.1859 0.4950 0.4909 0.0394 1.0000 Uiso R
H131 H 1.0596 0.4986 0.4157 0.0299 1.0000 Uiso R
H151 H 1.1370 0.5058 0.1974 0.0325 1.0000 Uiso R
H161 H 1.1270 0.3649 0.1460 0.0372 1.0000 Uiso R
H171 H 0.9716 0.3047 0.1895 0.0427 1.0000 Uiso R
H181 H 0.8253 0.3863 0.2855 0.0442 1.0000 Uiso R
H191 H 0.8359 0.5260 0.3400 0.0352 1.0000 Uiso R
H201 H 0.6379 0.7621 0.2820 0.0250 1.0000 Uiso R
H221 H 0.6329 0.5779 0.4402 0.0454 1.0000 Uiso R
H231 H 0.6053 0.4311 0.4184 0.0645 1.0000 Uiso R
H241 H 0.5704 0.3971 0.2871 0.0704 1.0000 Uiso R
H251 H 0.5492 0.5118 0.1831 0.0672 1.0000 Uiso R
H261 H 0.5708 0.6607 0.2060 0.0462 1.0000 Uiso R
H281 H 0.5718 0.9098 0.3623 0.0385 1.0000 Uiso R
H291 H 0.4297 0.9957 0.4586 0.0435 1.0000 Uiso R
H301 H 0.2987 0.9239 0.5581 0.0469 1.0000 Uiso R
H311 H 0.3058 0.7674 0.5532 0.0466 1.0000 Uiso R
H321 H 0.4463 0.6818 0.4552 0.0377 1.0000 Uiso R
H341 H 0.6851 0.8487 0.6918 0.0389 1.0000 Uiso R
H342 H 0.7322 0.8824 0.5933 0.0389 1.0000 Uiso R
H343 H 0.6325 0.8367 0.6177 0.0389 1.0000 Uiso R
H351 H 0.6941 0.6829 0.7283 0.0435 1.0000 Uiso R
H352 H 0.7459 0.6126 0.6532 0.0435 1.0000 Uiso R
H353 H 0.6413 0.6705 0.6545 0.0435 1.0000 Uiso R
H361 H 0.8499 0.7583 0.6921 0.0499 1.0000 Uiso R
H362 H 0.8995 0.7922 0.5941 0.0499 1.0000 Uiso R
H363 H 0.9058 0.6889 0.6170 0.0499 1.0000 Uiso R
H391 H 1.1248 0.9740 0.2389 0.0245 1.0000 Uiso R
H411 H 1.3303 0.8117 0.0527 0.0256 1.0000 Uiso R
H431 H 0.9261 0.8541 0.2795 0.0215 1.0000 Uiso R
H451 H 0.9033 0.8898 0.4270 0.0333 1.0000 Uiso R
H461 H 0.8777 0.9966 0.5389 0.0445 1.0000 Uiso R
H471 H 0.8934 1.1483 0.4987 0.0426 1.0000 Uiso R
H481 H 0.9335 1.1942 0.3464 0.0394 1.0000 Uiso R
H491 H 0.9573 1.0881 0.2344 0.0327 1.0000 Uiso R
H511 H 0.7493 0.8938 0.2817 0.0417 1.0000 Uiso R
H521 H 0.6290 0.9531 0.2050 0.0486 1.0000 Uiso R
H531 H 0.6803 1.0318 0.0683 0.0382 1.0000 Uiso R
H541 H 0.8526 1.0534 0.0082 0.0378 1.0000 Uiso R
H551 H 0.9728 0.9977 0.0860 0.0327 1.0000 Uiso R
H561 H 1.1469 0.6935 0.0043 0.0244 1.0000 Uiso R
H581 H 1.1567 0.7737 -0.1340 0.0329 1.0000 Uiso R
H591 H 1.2533 0.8247 -0.2741 0.0399 1.0000 Uiso R
H601 H 1.4322 0.8183 -0.3057 0.0419 1.0000 Uiso R
H611 H 1.5133 0.7571 -0.1975 0.0384 1.0000 Uiso R
H621 H 1.4174 0.7018 -0.0589 0.0315 1.0000 Uiso R
H641 H 1.2463 0.5420 -0.0541 0.0472 1.0000 Uiso R
H651 H 1.3282 0.4047 -0.0119 0.0654 1.0000 Uiso R
H661 H 1.3895 0.3957 0.1143 0.0677 1.0000 Uiso R
H671 H 1.3647 0.5224 0.2009 0.0534 1.0000 Uiso R
H681 H 1.2874 0.6624 0.1571 0.0399 1.0000 Uiso R
H701 H 1.3839 0.9669 0.2670 0.0470 1.0000 Uiso R
H702 H 1.2660 0.9625 0.2984 0.0470 1.0000 Uiso R
H703 H 1.3431 0.8740 0.2742 0.0470 1.0000 Uiso R
H711 H 1.3599 1.0798 0.1453 0.0458 1.0000 Uiso R
H712 H 1.2420 1.0755 0.1765 0.0458 1.0000 Uiso R
H713 H 1.3045 1.0580 0.0764 0.0458 1.0000 Uiso R
H721 H 1.4854 0.9432 0.1101 0.0507 1.0000 Uiso R
H722 H 1.4356 0.9184 0.0382 0.0507 1.0000 Uiso R
H723 H 1.4494 0.8486 0.1143 0.0507 1.0000 Uiso R
H731 H 0.9232 0.5953 0.0048 0.0380 1.0000 Uiso R
H732 H 0.9051 0.5584 0.1037 0.0380 1.0000 Uiso R
H733 H 1.0109 0.5879 0.0508 0.0380 1.0000 Uiso R

loop_
_atom_site_aniso_label
_atom_site_aniso_U_11
_atom_site_aniso_U_22
_atom_site_aniso_U_33
_atom_site_aniso_U_23
_atom_site_aniso_U_13
_atom_site_aniso_U_12
Ta1 0.01603(3) 0.01879(3) 0.01258(3) -0.00209(2) -0.00314(2) -0.00406(2)
Cl1 0.0244(2) 0.0734(4) 0.0291(2) 0.0096(2) -0.01350(18) -0.0128(2)
Cl2 0.0324(2) 0.0367(2) 0.02107(19) 0.00763(17) -0.00560(17) -0.00778(18)
O1 0.0183(5) 0.0235(6) 0.0149(5) -0.0006(4) -0.0033(4) -0.0041(4)
O2 0.0166(5) 0.0187(5) 0.0190(5) -0.0026(4) -0.0029(4) -0.0040(4)
C1 0.0185(7) 0.0181(7) 0.0149(7) -0.0009(5) -0.0022(6) -0.0061(6)
C2 0.0161(7) 0.0179(7) 0.0182(7) 0.0000(6) -0.0036(6) -0.0034(5)
C3 0.0188(7) 0.0199(7) 0.0184(7) 0.0003(6) -0.0067(6) -0.0028(6)
C4 0.0210(7) 0.0193(7) 0.0161(7) -0.0010(6) -0.0042(6) -0.0037(6)
C5 0.0159(7) 0.0230(8) 0.0180(7) -0.0019(6) -0.0019(6) -0.0025(6)
C6 0.0164(7) 0.0179(7) 0.0192(7) 0.0000(6) -0.0045(6) -0.0040(6)
C7 0.0174(7) 0.0213(7) 0.0170(7) -0.0005(6) -0.0034(6) -0.0022(6)
C8 0.0162(7) 0.0222(8) 0.0180(7) -0.0025(6) -0.0033(6) 0.0006(6)
C9 0.0263(8) 0.0251(8) 0.0248(8) 0.0018(7) -0.0086(7) -0.0049(7)
C10 0.0339(10) 0.0342(10) 0.0389(11) 0.0010(8) -0.0163(9) -0.0122(8)
C11 0.0365(10) 0.0410(11) 0.0433(12) -0.0009(9) -0.0259(9) -0.0060(9)
C12 0.0381(10) 0.0303(10) 0.0346(10) 0.0040(8) -0.0198(9) -0.0019(8)
C13 0.0263(8) 0.0237(8) 0.0258(8) 0.0016(7) -0.0087(7) -0.0049(7)
C14 0.0239(8) 0.0219(8) 0.0170(7) -0.0018(6) -0.0058(6) -0.0012(6)
C15 0.0259(8) 0.0295(9) 0.0224(8) -0.0043(7) -0.0054(7) -0.0005(7)
C16 0.0377(10) 0.0298(9) 0.0248(9) -0.0090(7) -0.0091(8) 0.0054(8)
C17 0.0489(12) 0.0261(9) 0.0331(10) -0.0082(8) -0.0149(9) -0.0031(8)
C18 0.0364(10) 0.0306(10) 0.0437(12) -0.0051(9) -0.0094(9) -0.0112(8)
C19 0.0270(9) 0.0256(9) 0.0308(9) -0.0045(7) -0.0031(7) -0.0042(7)
C20 0.0162(7) 0.0266(8) 0.0186(7) 0.0000(6) -0.0050(6) -0.0039(6)
C21 0.0150(7) 0.0328(9) 0.0284(9) -0.0080(7) -0.0032(6) -0.0061(6)
C22 0.0320(10) 0.0318(10) 0.0491(12) -0.0013(9) -0.0159(9) -0.0097(8)
C23 0.0421(12) 0.0312(11) 0.0821(19) 0.0000(12) -0.0190(12) -0.0120(9)
C24 0.0392(12) 0.0444(14) 0.083(2) -0.0276(14) -0.0046(13) -0.0152(10)
C25 0.0388(12) 0.0738(18) 0.0489(14) -0.0316(13) -0.0011(10) -0.0249(12)
C26 0.0321(10) 0.0570(13) 0.0293(10) -0.0108(9) -0.0037(8) -0.0199(9)
C27 0.0167(7) 0.0288(9) 0.0222(8) -0.0018(6) -0.0085(6) -0.0011(6)
C28 0.0254(9) 0.0293(9) 0.0386(10) 0.0028(8) -0.0086(8) -0.0030(7)
C29 0.0324(10) 0.0299(10) 0.0524(13) -0.0070(9) -0.0195(9) 0.0048(8)
C30 0.0229(9) 0.0466(12) 0.0412(11) -0.0184(10) -0.0090(8) 0.0061(8)
C31 0.0238(9) 0.0486(13) 0.0404(12) -0.0128(10) 0.0037(8) -0.0069(8)
C32 0.0232(8) 0.0328(10) 0.0341(10) -0.0064(8) -0.0005(7) -0.0064(7)
C33 0.0243(8) 0.0294(9) 0.0164(7) -0.0027(6) -0.0051(6) 0.0002(7)
C34 0.0393(10) 0.0300(9) 0.0247(9) -0.0101(7) -0.0081(8) 0.0011(8)
C35 0.0453(12) 0.0350(10) 0.0208(9) 0.0027(7) 0.0010(8) -0.0003(9)
C36 0.0316(10) 0.0705(16) 0.0244(9) -0.0139(10) -0.0120(8) 0.0006(10)
C37 0.0173(7) 0.0185(7) 0.0163(7) 0.0005(5) -0.0056(6) -0.0039(6)
C38 0.0178(7) 0.0185(7) 0.0154(7) 0.0003(5) -0.0044(6) -0.0017(6)
C39 0.0210(7) 0.0212(8) 0.0189(7) -0.0033(6) -0.0055(6) -0.0034(6)
C40 0.0186(7) 0.0244(8) 0.0201(7) -0.0018(6) -0.0064(6) -0.0043(6)
C41 0.0166(7) 0.0260(8) 0.0200(7) -0.0029(6) -0.0041(6) -0.0027(6)
C42 0.0185(7) 0.0200(7) 0.0160(7) -0.0012(6) -0.0038(6) -0.0022(6)
C43 0.0177(7) 0.0173(7) 0.0164(7) -0.0013(5) -0.0035(6) -0.0021(5)
C44 0.0155(7) 0.0222(8) 0.0215(8) -0.0051(6) -0.0043(6) -0.0005(6)
C45 0.0241(8) 0.0312(9) 0.0227(8) -0.0050(7) -0.0055(7) -0.0026(7)
C46 0.0290(9) 0.0513(12) 0.0241(9) -0.0137(8) -0.0056(7) -0.0014(8)
C47 0.0260(9) 0.0417(11) 0.0428(12) -0.0248(9) -0.0109(8) 0.0034(8)
C48 0.0265(9) 0.0257(9) 0.0489(12) -0.0124(8) -0.0145(8) -0.0006(7)
C49 0.0245(8) 0.0237(8) 0.0305(9) -0.0045(7) -0.0084(7) -0.0026(7)
C50 0.0212(7) 0.0169(7) 0.0186(7) -0.0023(6) -0.0059(6) -0.0008(6)
C51 0.0259(9) 0.0389(11) 0.0366(10) 0.0161(8) -0.0125(8) -0.0121(8)
C52 0.0258(9) 0.0506(13) 0.0551(14) 0.0202(10) -0.0214(9) -0.0148(9)
C53 0.0338(10) 0.0301(9) 0.0358(10) 0.0020(8) -0.0201(8) -0.0018(8)
C54 0.0345(10) 0.0341(10) 0.0202(8) 0.0039(7) -0.0056(7) 0.0050(8)
C55 0.0228(8) 0.0332(9) 0.0226(8) 0.0033(7) -0.0020(7) 0.0025(7)
C56 0.0182(7) 0.0223(8) 0.0186(7) -0.0049(6) -0.0026(6) -0.0033(6)
C57 0.0216(8) 0.0209(8) 0.0193(7) -0.0056(6) -0.0026(6) -0.0024(6)
C58 0.0215(8) 0.0323(9) 0.0231(8) -0.0059(7) -0.0041(7) -0.0009(7)
C59 0.0351(10) 0.0371(10) 0.0223(9) -0.0004(7) -0.0067(8) 0.0007(8)
C60 0.0363(10) 0.0346(10) 0.0236(9) -0.0007(7) 0.0040(8) -0.0048(8)
C61 0.0216(8) 0.0389(11) 0.0306(10) -0.0046(8) 0.0035(7) -0.0043(7)
C62 0.0210(8) 0.0315(9) 0.0242(8) -0.0026(7) -0.0030(7) -0.0008(7)
C63 0.0222(8) 0.0245(8) 0.0246(8) -0.0013(7) 0.0019(7) -0.0024(6)
C64 0.0504(12) 0.0252(9) 0.0328(10) -0.0041(8) -0.0008(9) -0.0029(9)
C65 0.0668(16) 0.0253(10) 0.0487(14) -0.0024(10) 0.0123(12) 0.0049(10)
C66 0.0464(13) 0.0371(12) 0.0544(15) 0.0146(11) 0.0086(11) 0.0148(10)
C67 0.0329(11) 0.0494(13) 0.0463(13) 0.0157(10) -0.0070(9) 0.0026(9)
C68 0.0261(9) 0.0315(10) 0.0330(10) 0.0024(8) -0.0052(8) -0.0011(7)
C69 0.0213(8) 0.0336(9) 0.0288(9) -0.0069(7) -0.0081(7) -0.0075(7)
C70 0.0352(10) 0.0503(13) 0.0339(10) -0.0053(9) -0.0163(9) -0.0117(9)
C71 0.0396(11) 0.0352(11) 0.0415(11) -0.0034(9) -0.0133(9) -0.0170(9)
C72 0.0207(9) 0.0546(13) 0.0483(13) -0.0175(10) -0.0065(8) -0.0113(9)
C73 0.0462(11) 0.0226(9) 0.0266(9) -0.0052(7) -0.0137(8) -0.0040(8)

loop_
_atom_type_symbol
_atom_type_scat_dispersion_real
_atom_type_scat_dispersion_imag
_atom_type_scat_Cromer_Mann_a1
_atom_type_scat_Cromer_Mann_b1
_atom_type_scat_Cromer_Mann_a2
_atom_type_scat_Cromer_Mann_b2
_atom_type_scat_Cromer_Mann_a3
_atom_type_scat_Cromer_Mann_b3
_atom_type_scat_Cromer_Mann_a4
_atom_type_scat_Cromer_Mann_b4
_atom_type_scat_Cromer_Mann_c
_atom_type_scat_source
C 0.0033 0.0016 2.3100 20.8439 1.0200 10.2075 1.5886 0.5687 0.8650 51.6512 0.2156 'International Tables Vol C 4.2.6.8 and 6.1.1.4'
H 0.0000 0.0000 0.4930 10.5109 0.3229 26.1257 0.1402 3.1424 0.0408 57.7998 0.0030 'International Tables Vol C 4.2.6.8 and 6.1.1.4'
O 0.0106 0.0060 3.0485 13.2771 2.2868 5.7011 1.5463 0.3239 0.8670 32.9089 0.2508 'International Tables Vol C 4.2.6.8 and 6.1.1.4'
Cl 0.1484 0.1585 11.4604 0.0104 7.1964 1.1662 6.2556 18.5194 1.6455 47.7784 -9.5574 'International Tables Vol C 4.2.6.8 and 6.1.1.4'
Ta -0.7052 6.5227 29.2024 1.7733 15.2293 9.3705 14.5135 0.2960 4.7649 63.3644 9.2435 'International Tables Vol C 4.2.6.8 and 6.1.1.4'

loop_
_geom_angle_atom_site_label_1
_geom_angle_atom_site_label_2
_geom_angle_atom_site_label_3
_geom_angle
_geom_angle_publ_flag
Cl1 Ta1 Cl2 84.690(17) yes
Cl1 Ta1 O1 91.73(4) yes
Cl2 Ta1 O1 166.72(4) yes
Cl1 Ta1 O2 157.47(4) yes
Cl2 Ta1 O2 85.89(4) yes
O1 Ta1 O2 92.79(5) yes
Cl1 Ta1 C73 100.74(6) yes
Cl2 Ta1 C73 96.66(5) yes
O1 Ta1 C73 96.58(6) yes
O2 Ta1 C73 100.65(6) yes
Ta1 O1 C1 157.50(10) yes
Ta1 O2 C37 163.29(10) yes
O1 C1 C2 119.93(13) yes
O1 C1 C6 118.86(14) yes
C2 C1 C6 121.18(14) yes
C1 C2 C3 117.86(14) yes
C1 C2 C7 120.61(13) yes
C3 C2 C7 121.40(14) yes
C2 C3 C4 122.37(15) yes
C2 C3 H31 118.9 no
C4 C3 H31 118.8 no
C3 C4 C5 117.32(14) yes
C3 C4 C33 122.50(14) yes
C5 C4 C33 120.14(14) yes
C4 C5 C6 122.65(14) yes
C4 C5 H51 118.6 no
C6 C5 H51 118.8 no
C1 C6 C5 117.61(14) yes
C1 C6 C20 120.34(14) yes
C5 C6 C20 121.63(14) yes
C2 C7 C8 111.64(12) yes
C2 C7 C14 112.23(13) yes
C8 C7 C14 112.32(13) yes
C2 C7 H71 106.8 no
C8 C7 H71 106.7 no
C14 C7 H71 106.6 no
C7 C8 C9 119.78(15) yes
C7 C8 C13 121.50(15) yes
C9 C8 C13 118.69(15) yes
C8 C9 C10 120.64(17) yes
C8 C9 H91 119.4 no
C10 C9 H91 120.0 no
C9 C10 C11 119.93(18) yes
C9 C10 H101 119.9 no
C11 C10 H101 120.2 no
C10 C11 C12 120.00(18) yes
C10 C11 H111 120.0 no
C12 C11 H111 120.0 no
C11 C12 C13 119.96(18) yes
C11 C12 H121 120.0 no
C13 C12 H121 120.0 no
C12 C13 C8 120.78(16) yes
C12 C13 H131 119.8 no
C8 C13 H131 119.4 no
C7 C14 C15 118.05(15) yes
C7 C14 C19 123.70(14) yes
C15 C14 C19 118.24(16) yes
C14 C15 C16 120.74(17) yes
C14 C15 H151 119.6 no
C16 C15 H151 119.7 no
C15 C16 C17 120.41(17) yes
C15 C16 H161 119.8 no
C17 C16 H161 119.8 no
C16 C17 C18 119.55(17) yes
C16 C17 H171 120.2 no
C18 C17 H171 120.2 no
C17 C18 C19 120.16(18) yes
C17 C18 H181 120.1 no
C19 C18 H181 119.7 no
C18 C19 C14 120.89(17) yes
C18 C19 H191 119.8 no
C14 C19 H191 119.4 no
C6 C20 C21 108.85(13) yes
C6 C20 C27 111.51(13) yes
C21 C20 C27 112.95(13) yes
C6 C20 H201 107.6 no
C21 C20 H201 108.1 no
C27 C20 H201 107.7 no
C20 C21 C22 121.72(16) yes
C20 C21 C26 120.46(18) yes
C22 C21 C26 117.82(18) yes
C21 C22 C23 120.9(2) yes
C21 C22 H221 119.2 no
C23 C22 H221 119.9 no
C22 C23 C24 120.5(3) yes
C22 C23 H231 119.5 no
C24 C23 H231 119.9 no
C23 C24 C25 119.5(2) yes
C23 C24 H241 120.2 no
C25 C24 H241 120.2 no
C24 C25 C26 120.5(2) yes
C24 C25 H251 119.4 no
C26 C25 H251 120.1 no
C25 C26 C21 120.7(2) yes
C25 C26 H261 119.5 no
C21 C26 H261 119.8 no
C20 C27 C28 119.53(15) yes
C20 C27 C32 122.59(16) yes
C28 C27 C32 117.83(16) yes
C27 C28 C29 120.87(18) yes
C27 C28 H281 119.1 no
C29 C28 H281 120.0 no
C28 C29 C30 120.41(19) yes
C28 C29 H291 119.7 no
C30 C29 H291 119.9 no
C29 C30 C31 119.16(18) yes
C29 C30 H301 120.6 no
C31 C30 H301 120.2 no
C30 C31 C32 120.54(19) yes
C30 C31 H311 119.9 no
C32 C31 H311 119.5 no
C31 C32 C27 121.15(18) yes
C31 C32 H321 119.8 no
C27 C32 H321 119.0 no
C4 C33 C34 109.64(14) yes
C4 C33 C35 109.65(14) yes
C34 C33 C35 109.16(15) yes
C4 C33 C36 111.62(14) yes
C34 C33 C36 107.73(16) yes
C35 C33 C36 109.00(16) yes
C33 C34 H341 109.6 no
C33 C34 H342 109.3 no
H341 C34 H342 109.5 no
C33 C34 H343 109.5 no
H341 C34 H343 109.5 no
H342 C34 H343 109.5 no
C33 C35 H351 109.3 no
C33 C35 H352 109.8 no
H351 C35 H352 109.5 no
C33 C35 H353 109.3 no
H351 C35 H353 109.5 no
H352 C35 H353 109.5 no
C33 C36 H361 109.6 no
C33 C36 H362 109.6 no
H361 C36 H362 109.5 no
C33 C36 H363 109.2 no
H361 C36 H363 109.5 no
H362 C36 H363 109.5 no
O2 C37 C38 118.53(13) yes
O2 C37 C42 119.62(13) yes
C38 C37 C42 121.82(14) yes
C37 C38 C39 117.68(14) yes
C37 C38 C43 119.03(13) yes
C39 C38 C43 123.24(13) yes
C38 C39 C40 122.68(14) yes
C38 C39 H391 118.6 no
C40 C39 H391 118.7 no
C39 C40 C41 117.36(14) yes
C39 C40 C69 119.78(14) yes
C41 C40 C69 122.86(14) yes
C40 C41 C42 122.96(14) yes
C40 C41 H411 118.8 no
C42 C41 H411 118.3 no
C41 C42 C37 117.48(14) yes
C41 C42 C56 120.43(14) yes
C37 C42 C56 122.09(14) yes
C38 C43 C44 114.15(12) yes
C38 C43 C50 113.44(13) yes
C44 C43 C50 108.99(12) yes
C38 C43 H431 106.6 no
C44 C43 H431 106.5 no
C50 C43 H431 106.7 no
C43 C44 C45 119.86(15) yes
C43 C44 C49 121.36(15) yes
C45 C44 C49 118.75(15) yes
C44 C45 C46 120.60(18) yes
C44 C45 H451 119.4 no
C46 C45 H451 120.0 no
C45 C46 C47 120.16(19) yes
C45 C46 H461 119.8 no
C47 C46 H461 120.0 no
C46 C47 C48 119.80(17) yes
C46 C47 H471 119.8 no
C48 C47 H471 120.4 no
C47 C48 C49 120.34(18) yes
C47 C48 H481 120.0 no
C49 C48 H481 119.7 no
C44 C49 C48 120.34(18) yes
C44 C49 H491 119.4 no
C48 C49 H491 120.3 no
C43 C50 C51 118.84(15) yes
C43 C50 C55 122.69(15) yes
C51 C50 C55 118.27(16) yes
C50 C51 C52 120.49(18) yes
C50 C51 H511 119.6 no
C52 C51 H511 119.9 no
C51 C52 C53 120.65(18) yes
C51 C52 H521 119.8 no
C53 C52 H521 119.6 no
C52 C53 C54 119.36(18) yes
C52 C53 H531 120.3 no
C54 C53 H531 120.4 no
C53 C54 C55 120.34(17) yes
C53 C54 H541 119.8 no
C55 C54 H541 119.9 no
C54 C55 C50 120.88(17) yes
C54 C55 H551 119.9 no
C50 C55 H551 119.2 no
C42 C56 C57 110.72(13) yes
C42 C56 C63 113.70(14) yes
C57 C56 C63 111.19(13) yes
C42 C56 H561 107.0 no
C57 C56 H561 106.9 no
C63 C56 H561 106.9 no
C56 C57 C58 119.83(15) yes
C56 C57 C62 121.80(15) yes
C58 C57 C62 118.35(16) yes
C57 C58 C59 121.08(17) yes
C57 C58 H581 119.3 no
C59 C58 H581 119.6 no
C58 C59 C60 120.04(18) yes
C58 C59 H591 119.6 no
C60 C59 H591 120.4 no
C59 C60 C61 119.41(18) yes
C59 C60 H601 120.2 no
C61 C60 H601 120.4 no
C60 C61 C62 120.57(17) yes
C60 C61 H611 119.5 no
C62 C61 H611 120.0 no
C57 C62 C61 120.50(17) yes
C57 C62 H621 119.9 no
C61 C62 H621 119.6 no
C56 C63 C64 117.67(17) yes
C56 C63 C68 123.85(16) yes
C64 C63 C68 118.47(18) yes
C63 C64 C65 120.7(2) yes
C63 C64 H641 119.4 no
C65 C64 H641 119.9 no
C64 C65 C66 120.5(2) yes
C64 C65 H651 120.1 no
C66 C65 H651 119.3 no
C65 C66 C67 119.6(2) yes
C65 C66 H661 120.6 no
C67 C66 H661 119.7 no
C66 C67 C68 120.2(2) yes
C66 C67 H671 119.1 no
C68 C67 H671 120.7 no
C67 C68 C63 120.5(2) yes
C67 C68 H681 119.4 no
C63 C68 H681 120.1 no
C40 C69 C70 109.15(15) yes
C40 C69 C71 109.54(15) yes
C70 C69 C71 109.58(16) yes
C40 C69 C72 112.23(14) yes
C70 C69 C72 108.01(16) yes
C71 C69 C72 108.29(17) yes
C69 C70 H701 109.1 no
C69 C70 H702 109.6 no
H701 C70 H702 109.5 no
C69 C70 H703 109.7 no
H701 C70 H703 109.5 no
H702 C70 H703 109.5 no
C69 C71 H711 108.7 no
C69 C71 H712 109.7 no
H711 C71 H712 109.5 no
C69 C71 H713 110.0 no
H711 C71 H713 109.5 no
H712 C71 H713 109.5 no
C69 C72 H721 109.5 no
C69 C72 H722 109.8 no
H721 C72 H722 109.5 no
C69 C72 H723 109.1 no
H721 C72 H723 109.5 no
H722 C72 H723 109.5 no
Ta1 C73 H731 109.5 no
Ta1 C73 H732 109.4 no
H731 C73 H732 109.5 no
Ta1 C73 H733 109.4 no
H731 C73 H733 109.5 no
H732 C73 H733 109.5 no

loop_
_geom_bond_atom_site_label_1
_geom_bond_atom_site_label_2
_geom_bond_distance
_geom_bond_publ_flag
Ta1 Cl1 2.3360(5) yes
Ta1 Cl2 2.3709(4) yes
Ta1 O1 1.8802(11) yes
Ta1 O2 1.8707(11) yes
Ta1 C73 2.1046(17) yes
O1 C1 1.3747(18) yes
O2 C37 1.3683(18) yes
C1 C2 1.399(2) yes
C1 C6 1.406(2) yes
C2 C3 1.399(2) yes
C2 C7 1.532(2) yes
C3 C4 1.392(2) yes
C3 H31 0.950 no
C4 C5 1.395(2) yes
C4 C33 1.532(2) yes
C5 C6 1.393(2) yes
C5 H51 0.950 no
C6 C20 1.526(2) yes
C7 C8 1.524(2) yes
C7 C14 1.537(2) yes
C7 H71 0.950 no
C8 C9 1.393(2) yes
C8 C13 1.388(2) yes
C9 C10 1.393(3) yes
C9 H91 0.950 no
C10 C11 1.382(3) yes
C10 H101 0.950 no
C11 C12 1.383(3) yes
C11 H111 0.950 no
C12 C13 1.392(2) yes
C12 H121 0.950 no
C13 H131 0.950 no
C14 C15 1.397(2) yes
C14 C19 1.385(2) yes
C15 C16 1.386(2) yes
C15 H151 0.950 no
C16 C17 1.378(3) yes
C16 H161 0.950 no
C17 C18 1.382(3) yes
C17 H171 0.950 no
C18 C19 1.392(3) yes
C18 H181 0.950 no
C19 H191 0.950 no
C20 C21 1.529(2) yes
C20 C27 1.529(2) yes
C20 H201 0.950 no
C21 C22 1.387(3) yes
C21 C26 1.386(3) yes
C22 C23 1.392(3) yes
C22 H221 0.950 no
C23 C24 1.366(4) yes
C23 H231 0.950 no
C24 C25 1.368(4) yes
C24 H241 0.950 no
C25 C26 1.399(3) yes
C25 H251 0.950 no
C26 H261 0.950 no
C27 C28 1.393(3) yes
C27 C32 1.379(2) yes
C28 C29 1.388(3) yes
C28 H281 0.950 no
C29 C30 1.379(3) yes
C29 H291 0.950 no
C30 C31 1.371(3) yes
C30 H301 0.950 no
C31 C32 1.391(3) yes
C31 H311 0.950 no
C32 H321 0.950 no
C33 C34 1.535(2) yes
C33 C35 1.529(3) yes
C33 C36 1.532(3) yes
C34 H341 0.950 no
C34 H342 0.950 no
C34 H343 0.950 no
C35 H351 0.950 no
C35 H352 0.950 no
C35 H353 0.950 no
C36 H361 0.950 no
C36 H362 0.950 no
C36 H363 0.950 no
C37 C38 1.409(2) yes
C37 C42 1.396(2) yes
C38 C39 1.385(2) yes
C38 C43 1.525(2) yes
C39 C40 1.400(2) yes
C39 H391 0.950 no
C40 C41 1.383(2) yes
C40 C69 1.533(2) yes
C41 C42 1.398(2) yes
C41 H411 0.950 no
C42 C56 1.528(2) yes
C43 C44 1.524(2) yes
C43 C50 1.525(2) yes
C43 H431 0.950 no
C44 C45 1.387(2) yes
C44 C49 1.395(2) yes
C45 C46 1.395(2) yes
C45 H451 0.950 no
C46 C47 1.379(3) yes
C46 H461 0.950 no
C47 C48 1.380(3) yes
C47 H471 0.950 no
C48 C49 1.393(2) yes
C48 H481 0.950 no
C49 H491 0.950 no
C50 C51 1.389(2) yes
C50 C55 1.386(2) yes
C51 C52 1.391(3) yes
C51 H511 0.950 no
C52 C53 1.372(3) yes
C52 H521 0.950 no
C53 C54 1.377(3) yes
C53 H531 0.950 no
C54 C55 1.389(3) yes
C54 H541 0.950 no
C55 H551 0.950 no
C56 C57 1.532(2) yes
C56 C63 1.528(2) yes
C56 H561 0.950 no
C57 C58 1.389(2) yes
C57 C62 1.393(2) yes
C58 C59 1.390(3) yes
C58 H581 0.950 no
C59 C60 1.381(3) yes
C59 H591 0.950 no
C60 C61 1.385(3) yes
C60 H601 0.950 no
C61 C62 1.386(3) yes
C61 H611 0.950 no
C62 H621 0.950 no
C63 C64 1.396(3) yes
C63 C68 1.385(3) yes
C64 C65 1.379(3) yes
C64 H641 0.950 no
C65 C66 1.377(4) yes
C65 H651 0.950 no
C66 C67 1.378(4) yes
C66 H661 0.950 no
C67 C68 1.394(3) yes
C67 H671 0.950 no
C68 H681 0.950 no
C69 C70 1.538(3) yes
C69 C71 1.533(3) yes
C69 C72 1.532(3) yes
C70 H701 0.950 no
C70 H702 0.950 no
C70 H703 0.950 no
C71 H711 0.950 no
C71 H712 0.950 no
C71 H713 0.950 no
C72 H721 0.950 no
C72 H722 0.950 no
C72 H723 0.950 no
C73 H731 0.950 no
C73 H732 0.950 no
C73 H733 0.950 no

loop_
_geom_torsion_atom_site_label_1
_geom_torsion_atom_site_label_2
_geom_torsion_atom_site_label_3
_geom_torsion_atom_site_label_4
_geom_torsion
_geom_torsion_publ_flag
Cl1 Ta1 O1 C1 -128.1(3) no
O2 Ta1 O1 C1 29.8(3) no
C73 Ta1 O1 C1 130.9(3) no
Ta1 O1 C1 C2 -65.5(3) no
Ta1 O1 C1 C6 116.5(3) no
O1 C1 C2 C3 171.71(14) no
O1 C1 C2 C7 -12.3(2) no
C6 C1 C2 C3 -10.4(2) no
C6 C1 C2 C7 165.58(14) no
O1 C1 C6 C5 -172.11(14) no
O1 C1 C6 C20 15.2(2) no
C2 C1 C6 C5 10.0(2) no
C2 C1 C6 C20 -162.72(14) no
C1 C2 C3 C4 2.5(2) no
C7 C2 C3 C4 -173.38(15) no
C1 C2 C7 C8 167.61(14) no
C1 C2 C7 C14 -65.27(19) no
C3 C2 C7 C8 -16.6(2) no
C3 C2 C7 C14 110.54(17) no
C2 C3 C4 C5 5.3(2) no
C2 C3 C4 C33 -177.01(15) no
C3 C4 C5 C6 -5.7(2) no
C33 C4 C5 C6 176.50(15) no
C3 C4 C33 C34 136.40(17) no
C3 C4 C33 C35 -103.78(19) no
C3 C4 C33 C36 17.1(2) no
C5 C4 C33 C34 -46.0(2) no
C5 C4 C33 C35 73.9(2) no
C5 C4 C33 C36 -165.26(17) no
C4 C5 C6 C1 -1.7(2) no
C4 C5 C6 C20 170.89(15) no
C1 C6 C20 C21 70.74(18) no
C1 C6 C20 C27 -163.99(14) no
C5 C6 C20 C21 -101.63(17) no
C5 C6 C20 C27 23.7(2) no
C2 C7 C8 C9 -87.43(18) no
C2 C7 C8 C13 90.57(19) no
C14 C7 C8 C9 145.50(16) no
C14 C7 C8 C13 -36.5(2) no
C2 C7 C14 C15 175.44(15) no
C2 C7 C14 C19 -3.0(2) no
C8 C7 C14 C15 -57.8(2) no
C8 C7 C14 C19 123.78(18) no
C7 C8 C9 C10 177.91(17) no
C13 C8 C9 C10 -0.2(3) no
C7 C8 C13 C12 -177.64(17) no
C9 C8 C13 C12 0.4(3) no
C8 C9 C10 C11 0.3(3) no
C9 C10 C11 C12 -0.7(3) no
C10 C11 C12 C13 0.9(3) no
C11 C12 C13 C8 -0.8(3) no
C7 C14 C15 C16 -178.26(16) no
C19 C14 C15 C16 0.2(3) no
C7 C14 C19 C18 177.84(17) no
C15 C14 C19 C18 -0.6(3) no
C14 C15 C16 C17 0.1(3) no
C15 C16 C17 C18 -0.1(3) no
C16 C17 C18 C19 -0.3(3) no
C17 C18 C19 C14 0.6(3) no
C6 C20 C21 C22 40.8(2) no
C6 C20 C21 C26 -139.93(17) no
C27 C20 C21 C22 -83.7(2) no
C27 C20 C21 C26 95.6(2) no
C6 C20 C27 C28 72.6(2) no
C6 C20 C27 C32 -104.55(19) no
C21 C20 C27 C28 -164.41(16) no
C21 C20 C27 C32 18.4(2) no
C20 C21 C22 C23 179.6(2) no
C26 C21 C22 C23 0.3(3) no
C20 C21 C26 C25 179.12(19) no
C22 C21 C26 C25 -1.6(3) no
C21 C22 C23 C24 1.1(4) no
C22 C23 C24 C25 -1.2(4) no
C23 C24 C25 C26 0.0(4) no
C24 C25 C26 C21 1.5(4) no
C20 C27 C28 C29 -176.13(18) no
C32 C27 C28 C29 1.2(3) no
C20 C27 C32 C31 175.45(18) no
C28 C27 C32 C31 -1.8(3) no
C27 C28 C29 C30 0.4(3) no
C28 C29 C30 C31 -1.5(3) no
C29 C30 C31 C32 0.9(3) no
C30 C31 C32 C27 0.8(3) no
O2 C37 C38 C39 176.15(13) no
O2 C37 C38 C43 -1.3(2) no
C42 C37 C38 C39 -1.5(2) no
C42 C37 C38 C43 -178.97(14) no
O2 C37 C42 C41 -176.28(14) no
O2 C37 C42 C56 3.2(2) no
C38 C37 C42 C41 1.4(2) no
C38 C37 C42 C56 -179.18(14) no
C37 C38 C39 C40 0.4(2) no
C43 C38 C39 C40 177.73(15) no
C37 C38 C43 C44 171.89(13) no
C37 C38 C43 C50 -62.45(18) no
C39 C38 C43 C44 -5.4(2) no
C39 C38 C43 C50 120.27(16) no
C38 C39 C40 C41 0.8(2) no
C38 C39 C40 C69 -179.14(15) no
C39 C40 C41 C42 -1.0(2) no
C69 C40 C41 C42 178.96(15) no
C39 C40 C69 C70 60.4(2) no
C39 C40 C69 C71 -59.5(2) no
C39 C40 C69 C72 -179.86(16) no
C41 C40 C69 C70 -119.50(19) no
C41 C40 C69 C71 120.53(18) no
C41 C40 C69 C72 0.2(2) no
C40 C41 C42 C37 -0.1(2) no
C40 C41 C42 C56 -179.54(15) no
C37 C42 C56 C57 130.29(16) no
C37 C42 C56 C63 -103.68(18) no
C41 C42 C56 C57 -50.3(2) no
C41 C42 C56 C63 75.76(19) no
C38 C43 C44 C45 -108.43(18) no
C38 C43 C44 C49 73.4(2) no
C50 C43 C44 C45 123.60(17) no
C50 C43 C44 C49 -54.6(2) no
C38 C43 C50 C51 152.07(15) no
C38 C43 C50 C55 -33.1(2) no
C44 C43 C50 C51 -79.57(18) no
C44 C43 C50 C55 95.25(18) no
C43 C44 C45 C46 -178.70(17) no
C49 C44 C45 C46 -0.5(3) no
C43 C44 C49 C48 178.82(17) no
C45 C44 C49 C48 0.7(3) no
C44 C45 C46 C47 -0.2(3) no
C45 C46 C47 C48 0.7(3) no
C46 C47 C48 C49 -0.5(3) no
C47 C48 C49 C44 -0.2(3) no
C43 C50 C51 C52 174.49(17) no
C55 C50 C51 C52 -0.6(3) no
C43 C50 C55 C54 -174.83(16) no
C51 C50 C55 C54 0.0(3) no
C50 C51 C52 C53 0.3(3) no
C51 C52 C53 C54 0.4(3) no
C52 C53 C54 C55 -1.0(3) no
C53 C54 C55 C50 0.8(3) no
C42 C56 C57 C58 -92.68(19) no
C42 C56 C57 C62 85.56(19) no
C63 C56 C57 C58 139.90(16) no
C63 C56 C57 C62 -41.9(2) no
C42 C56 C63 C64 170.25(17) no
C42 C56 C63 C68 -10.6(2) no
C57 C56 C63 C64 -64.0(2) no
C57 C56 C63 C68 115.17(19) no
C56 C57 C58 C59 177.31(16) no
C62 C57 C58 C59 -1.0(3) no
C56 C57 C62 C61 -175.72(16) no
C58 C57 C62 C61 2.6(3) no
C57 C58 C59 C60 -0.9(3) no
C58 C59 C60 C61 1.3(3) no
C59 C60 C61 C62 0.3(3) no
C60 C61 C62 C57 -2.2(3) no
C56 C63 C64 C65 178.1(2) no
C68 C63 C64 C65 -1.1(3) no
C56 C63 C68 C67 -178.86(19) no
C64 C63 C68 C67 0.3(3) no
C63 C64 C65 C66 0.8(4) no
C64 C65 C66 C67 0.4(4) no
C65 C66 C67 C68 -1.2(4) no
C66 C67 C68 C63 0.9(3) no
